data_2002039
loop_
_publ_author_name
'Gallagher, T.'
'Giles, M. E.'
'Mahon, M. F.'
'Molloy, K. C.'
'Hadley, M. S.'

_publ_section_title
;Structure of
 1,2,4-trideoxy-1,4-imino-3,5;6,7-di-<i>O</i>-isopropylidene-<small>L</small>-<i>glycero</i>-<small>D</small>-<i>gluco</i>-octitol:
 a key intermediate in the enantioselective synthesis of 8-epicastanospermine
;
_journal_issue 1
_journal_name_full 'Acta Crystallographica Section C'
_journal_page_first 40
_journal_page_last 42
_journal_paper_doi 10.1107/S0108270192004517
_journal_volume 49
_journal_year 1993
_chemical_formula_sum 'C14 H25 N O5'
_chemical_formula_weight 287.4
_symmetry_cell_setting trigonal
_symmetry_space_group_name_Hall 'P 32 2"'
_symmetry_space_group_name_H-M 'P 32 2 1'
_cell_angle_alpha 90
_cell_angle_beta 90
_cell_angle_gamma 120
_cell_formula_units_Z 6
_cell_length_a 11.831(2)
_cell_length_b 11.831(2)
_cell_length_c 19.948(7)
_cell_volume 2418.1(10)
_diffrn_radiation_type Mo
_diffrn_radiation_wavelength 0.71069
_exptl_absorpt_coefficient_mu 0.054
_exptl_crystal_density_diffrn 1.18
_exptl_crystal_F_000 936
_cod_data_source_file al1005.cif
_cod_data_source_block al1005_structure_1_of_1
_cod_original_cell_volume 2418.1
_cod_original_formula_sum 'C14 H25 N1 O5'
_cod_database_code 2002039

loop_
_atom_site_label
_atom_site_fract_x
_atom_site_fract_y
_atom_site_fract_z
_atom_site_U_iso_or_equiv
N1 -.6729(5) -.6626(5) -.1123(2) .057(3)
O1 -.7818(4) -.9419(4) -.1039(2) .062(3)
O2 -.6090(4) -.8338(4) -.0288(2) .055(2)
O3 -.3387(4) -.5348(4) -.0919(2) .065(3)
O4 -.2177(4) -.5234(5) -.0014(2) .073(3)
O5 -.3964(4) -.5548(5) .1034(2) .071(3)
C1 -.7099(6) -.8625(6) -.1601(3) .056(4)
C2 -.7999(7) -.8283(7) -.1965(3) .075(5)
C3 -.7776(7) -.7012(8) -.1624(4) .085(5)
C5 -.3790(6) -.6553(7) .0787(3) .063(4)
C6 -.3393(6) -.6404(6) .0059(3) .055(4)
C7 -.4275(6) -.6227(6) -.0426(3) .049(3)
C8a -.6019(5) -.7299(6) -.1340(3) .047(3)
C8 -.5235(5) -.7468(5) -.0792(3) .047(3)
C9 -.7039(7) -.9571(6) -.0555(3) .063(5)
C10 -.6419(9) -1.0349(8) -.0802(4) .095(6)
C11 -.7925(8) -1.0233(8) .0041(4) .089(6)
C12 -.2133(8) -.4733(9) -.0640(4) .079(6)
C13 -.1601(15) -.3406(12) -.0626(8) .235(17)
C14 -.1272(9) -.5030(16) -.1069(5) .188(13)
H1 -.7261 -.7129 -.0736 ?
H2 -.4905 -.6112 .1107 ?
H11 -.6727 -.9129 -.1901 ?
H21 -.7755 -.8122 -.2491 ?
H22 -.9002 -.9050 -.1909 ?
H31 -.8662 -.7180 -.1381 ?
H32 -.7488 -.6251 -.1995 ?
H51 -.3041 -.6587 .1082 ?
H52 -.4699 -.7460 .0844 ?
H61 -.3404 -.7301 -.0057 ?
H71 -.4854 -.5900 -.0159 ?
H8a1 -.5293 -.6730 -.1713 ?
H81 -.4680 -.7829 -.1053 ?
H101 -.7168 -1.1273 -.1000 ?
H102 -.5929 -1.0520 -.0391 ?
H103 -.5721 -.9809 -.1192 ?
H111 -.8696 -1.1191 -.0104 ?
H112 -.8346 -.9655 .0208 ?
H113 -.7365 -1.0324 .0443 ?
H131 -.1586 -.3054 -.1127 ?
H132 -.0616 -.2959 -.0434 ?
H133 -.2181 -.3158 -.0305 ?
H141 -.1666 -.6073 -.1090 ?
H142 -.0303 -.4571 -.0857 ?
H143 -.1227 -.4659 -.1569 ?

loop_
_geom_angle_atom_site_label_1
_geom_angle_atom_site_label_2
_geom_angle_atom_site_label_3
_geom_angle
C8a N1 C3 104.5(5)
C9 O2 C8 112.7(4)
C12 O4 C6 108.4(5)
C8a C1 O1 108.7(4)
C3 C2 C1 104.5(5)
C6 C5 O5 114.2(6)
C7 C6 O4 103.4(5)
C6 C7 O3 103.5(4)
C8 C7 C6 114.0(5)
C1 C8a N1 104.1(4)
C8 C8a N1 114.2(4)
C7 C8 O2 106.0(4)
O2 C9 O1 110.9(5)
C10 C9 O2 111.7(6)
C9 O1 C1 114.1(5)
C12 O3 C7 107.7(5)
C2 C1 O1 106.6(5)
C8a C1 C2 103.2(5)
C2 C3 N1 107.8(6)
C5 C6 O4 108.5(5)
C7 C6 C5 115.8(5)
C8 C7 O3 107.1(4)
C8 C8a C1 111.3(5)
C8a C8 O2 110.1(5)
C8a C8 C7 115.6(5)
C11 C9 C10 111.1(7)
C10 C9 O1 113.6(6)
C11 C9 O2 102.9(6)
C11 C9 O1 106.0(6)
O4 C12 O3 109.7(6)
C13 C12 O4 112.0(9)
C14 C12 O4 107.5(9)
C14 C12 C13 108.0(10)
C13 C12 O3 111.4(9)
C14 C12 O3 108.5(7)

loop_
_geom_bond_atom_site_label_1
_geom_bond_atom_site_label_2
_geom_bond_distance
N1 C3 1.476(8)
O1 C1 1.438(7)
O2 C8 1.433(7)
O3 C7 1.435(7)
O4 C6 1.420(7)
O5 C5 1.394(8)
C1 C8a 1.536(8)
C5 C6 1.510(8)
C7 C8 1.521(8)
C9 C10 1.518(11)
C12 C13 1.368(14)
N1 C8a 1.481(7)
O1 C9 1.406(8)
O2 C9 1.426(8)
O3 C12 1.400(8)
O4 C12 1.371(8)
C1 C2 1.502(10)
C2 C3 1.548(10)
C6 C7 1.513(8)
C8a C8 1.511(7)
C9 C11 1.518(10)
C12 C14 1.502(15)
